data_7050164
loop_
_publ_author_name
'G\"ulay G\"um\"u\,s'
'Vefa Ahsen'
'Colette Lebrun'
'Dominique Luneau'
'Jacques P\'ecaut'

_publ_section_title
;
 Unprecedented tubular channels assemblies afforded by
 alkyl-substituted oxamide oxime metal complexes
;
_journal_issue 2
_journal_name_full 'New J. Chem.'
_journal_page_first 177
_journal_page_last 179
_journal_paper_doi 10.1039/b307783g
_journal_volume 28
_journal_year 2004
_chemical_formula_sum 'C28 H58 N8 O4 Pd'
_chemical_formula_weight 677.22
_chemical_name_systematic
;
?
;
_space_group_IT_number 148
_symmetry_cell_setting hexagonal
_symmetry_space_group_name_Hall '-R 3'
_symmetry_space_group_name_H-M 'R -3 :H'
_atom_sites_solution_hydrogens geom
_atom_sites_solution_primary direct
_atom_sites_solution_secondary difmap
_audit_creation_method SHELXL-97
_cell_angle_alpha 90.00
_cell_angle_beta 90.00
_cell_angle_gamma 120.00
_cell_formula_units_Z 9
_cell_length_a 27.8737(19)
_cell_length_b 27.8737(19)
_cell_length_c 12.4102(13)
_cell_measurement_temperature 298(2)
_cell_volume 8350.2(12)
_computing_cell_refinement 'Bruker SMART'
_computing_data_collection 'Bruker SMART'
_computing_data_reduction 'Bruker SHELXTL'
_computing_molecular_graphics 'Bruker SHELXTL'
_computing_publication_material 'Bruker SHELXTL'
_computing_structure_refinement 'SHELXL-97 (Sheldrick, 1997)'
_computing_structure_solution 'SHELXS-97 (Sheldrick, 1990)'
_diffrn_ambient_temperature 298(2)
_diffrn_measured_fraction_theta_full 0.885
_diffrn_measured_fraction_theta_max 0.885
_diffrn_measurement_device_type 'CCD area detector'
_diffrn_measurement_method 'phi and omega scans'
_diffrn_radiation_monochromator graphite
_diffrn_radiation_source 'fine-focus sealed tube'
_diffrn_radiation_type MoK\a
_diffrn_radiation_wavelength 0.71073
_diffrn_reflns_av_R_equivalents 0.0652
_diffrn_reflns_av_sigmaI/netI 0.1911
_diffrn_reflns_limit_h_max 21
_diffrn_reflns_limit_h_min -35
_diffrn_reflns_limit_k_max 38
_diffrn_reflns_limit_k_min -8
_diffrn_reflns_limit_l_max 16
_diffrn_reflns_limit_l_min -16
_diffrn_reflns_number 11101
_diffrn_reflns_theta_full 29.60
_diffrn_reflns_theta_max 29.60
_diffrn_reflns_theta_min 1.46
_exptl_absorpt_coefficient_mu 0.539
_exptl_absorpt_correction_type none
_exptl_crystal_density_diffrn 1.212
_exptl_crystal_density_method 'not measured'
_exptl_crystal_F_000 3240
_exptl_crystal_size_max 0.1
_exptl_crystal_size_mid 0.1
_exptl_crystal_size_min 0.35
_refine_diff_density_max 0.823
_refine_diff_density_min -0.429
_refine_diff_density_rms 0.152
_refine_ls_extinction_method none
_refine_ls_goodness_of_fit_ref 0.651
_refine_ls_hydrogen_treatment mixed
_refine_ls_matrix_type full
_refine_ls_number_parameters 187
_refine_ls_number_reflns 4622
_refine_ls_number_restraints 0
_refine_ls_restrained_S_all 0.651
_refine_ls_R_factor_all 0.1684
_refine_ls_R_factor_gt 0.0460
_refine_ls_shift/su_max 0.004
_refine_ls_shift/su_mean 0.000
_refine_ls_structure_factor_coef Fsqd
_refine_ls_weighting_details 'calc w=1/[\s^2^(Fo^2^)+(0.1000P)^2^+0.0000P] where P=(Fo^2^+2Fc^2^)/3'
_refine_ls_weighting_scheme calc
_refine_ls_wR_factor_gt 0.1049
_refine_ls_wR_factor_ref 0.1504
_reflns_number_gt 1752
_reflns_number_total 4622
_reflns_threshold_expression >2sigma(I)
_cod_data_source_file b307783g.txt
_cod_data_source_block gulaypd
_cod_original_sg_symbol_H-M R-3
_cod_database_code 7050164

loop_
_symmetry_equiv_pos_as_xyz
'x, y, z'
'-y, x-y, z'
'-x+y, -x, z'
'x+2/3, y+1/3, z+1/3'
'-y+2/3, x-y+1/3, z+1/3'
'-x+y+2/3, -x+1/3, z+1/3'
'x+1/3, y+2/3, z+2/3'
'-y+1/3, x-y+2/3, z+2/3'
'-x+y+1/3, -x+2/3, z+2/3'
'-x, -y, -z'
'y, -x+y, -z'
'x-y, x, -z'
'-x+2/3, -y+1/3, -z+1/3'
'y+2/3, -x+y+1/3, -z+1/3'
'x-y+2/3, x+1/3, -z+1/3'
'-x+1/3, -y+2/3, -z+2/3'
'y+1/3, -x+y+2/3, -z+2/3'
'x-y+1/3, x+2/3, -z+2/3'

loop_
_atom_site_label
_atom_site_type_symbol
_atom_site_fract_x
_atom_site_fract_y
_atom_site_fract_z
_atom_site_U_iso_or_equiv
_atom_site_adp_type
_atom_site_occupancy
_atom_site_symmetry_multiplicity
_atom_site_calc_flag
_atom_site_refinement_flags
_atom_site_disorder_assembly
_atom_site_disorder_group
Pd Pd 0.5000 0.5000 0.0000 0.0527(2) Uani 1 2 d S . .
O1 O 0.41985(11) 0.40604(11) -0.1238(2) 0.0673(9) Uani 1 1 d . . .
O2 O 0.48357(13) 0.53195(13) 0.2173(3) 0.0861(11) Uani 1 1 d . . .
H2A H 0.5153 0.5553 0.2006 0.129 Uiso 1 1 calc R . .
N1 N 0.42778(14) 0.43370(14) -0.0309(3) 0.0571(9) Uani 1 1 d . . .
N2 N 0.45978(15) 0.49367(15) 0.1341(3) 0.0633(10) Uani 1 1 d . . .
N3 N 0.33765(15) 0.37353(15) 0.0368(3) 0.0725(11) Uani 1 1 d . . .
H3A H 0.3243 0.3539 0.0940 0.087 Uiso 1 1 calc R . .
N4 N 0.37283(17) 0.44209(18) 0.2233(3) 0.0853(13) Uani 1 1 d . . .
H4A H 0.3401 0.4142 0.2144 0.102 Uiso 1 1 calc R . .
C1 C 0.38989(18) 0.41851(17) 0.0436(4) 0.0579(12) Uani 1 1 d . . .
C2 C 0.40885(19) 0.45390(19) 0.1415(4) 0.0603(12) Uani 1 1 d . . .
C11 C 0.3032(2) 0.3563(3) -0.0571(5) 0.099(2) Uani 1 1 d . . .
H11A H 0.2670 0.3255 -0.0386 0.119 Uiso 1 1 calc R . .
H11B H 0.3193 0.3435 -0.1112 0.119 Uiso 1 1 calc R . .
C12 C 0.2967(3) 0.4033(3) -0.1034(7) 0.143(3) Uani 1 1 d . . .
H12A H 0.2821 0.4165 -0.0472 0.172 Uiso 1 1 calc R . .
H12B H 0.3333 0.4335 -0.1216 0.172 Uiso 1 1 calc R . .
C13 C 0.2622(4) 0.3908(5) -0.1962(9) 0.216(5) Uani 1 1 d . . .
H13A H 0.2255 0.3608 -0.1781 0.259 Uiso 1 1 calc R . .
H13B H 0.2767 0.3774 -0.2525 0.259 Uiso 1 1 calc R . .
C14 C 0.2565(6) 0.4389(7) -0.2419(12) 0.266(8) Uani 1 1 d . . .
H14A H 0.2390 0.4509 -0.1892 0.319 Uiso 1 1 calc R . .
H14B H 0.2928 0.4700 -0.2583 0.319 Uiso 1 1 calc R . .
C15 C 0.2251(13) 0.4215(10) -0.333(2) 0.408(17) Uani 1 1 d . . .
H15A H 0.2463 0.4161 -0.3892 0.490 Uiso 1 1 calc R . .
H15B H 0.1926 0.3859 -0.3190 0.490 Uiso 1 1 calc R . .
C16 C 0.2103(11) 0.4527(11) -0.3668(17) 0.372(14) Uani 1 1 d . . .
H16A H 0.1887 0.4375 -0.4310 0.558 Uiso 1 1 calc R . .
H16B H 0.2422 0.4879 -0.3831 0.558 Uiso 1 1 calc R . .
H16C H 0.1882 0.4575 -0.3131 0.558 Uiso 1 1 calc R . .
C21 C 0.3835(3) 0.4717(3) 0.3254(5) 0.125(3) Uani 1 1 d . . .
H21A H 0.3828 0.4470 0.3813 0.150 Uiso 1 1 calc R . .
H21B H 0.4211 0.5027 0.3223 0.150 Uiso 1 1 calc R . .
C22 C 0.3542(6) 0.4900(7) 0.3561(11) 0.359(13) Uani 1 1 d . . .
H22A H 0.3788 0.5298 0.3553 0.431 Uiso 1 1 calc R . .
H22B H 0.3480 0.4797 0.4316 0.431 Uiso 1 1 calc R . .
C23 C 0.3040(4) 0.4832(4) 0.3215(9) 0.199(4) Uani 1 1 d . . .
H23A H 0.2745 0.4502 0.3552 0.239 Uiso 1 1 calc R . .
H23B H 0.3012 0.4768 0.2444 0.239 Uiso 1 1 calc R . .
C24 C 0.2939(5) 0.5298(5) 0.3437(12) 0.236(6) Uani 1 1 d . . .
H24A H 0.3203 0.5618 0.3026 0.283 Uiso 1 1 calc R . .
H24B H 0.3008 0.5393 0.4195 0.283 Uiso 1 1 calc R . .
C25 C 0.2385(6) 0.5182(6) 0.3176(13) 0.260(7) Uani 1 1 d . . .
H25A H 0.2312 0.5074 0.2425 0.312 Uiso 1 1 calc R . .
H25B H 0.2123 0.4869 0.3605 0.312 Uiso 1 1 calc R . .
C26 C 0.2288(7) 0.5626(6) 0.3349(15) 0.378(12) Uani 1 1 d . . .
H26A H 0.1913 0.5514 0.3154 0.568 Uiso 1 1 calc R . .
H26B H 0.2538 0.5936 0.2914 0.568 Uiso 1 1 calc R . .
H26C H 0.2346 0.5729 0.4095 0.568 Uiso 1 1 calc R . .

loop_
_atom_site_aniso_label
_atom_site_aniso_U_11
_atom_site_aniso_U_22
_atom_site_aniso_U_33
_atom_site_aniso_U_23
_atom_site_aniso_U_13
_atom_site_aniso_U_12
Pd 0.0444(3) 0.0435(3) 0.0639(4) -0.0086(2) 0.0067(2) 0.0174(2)
O1 0.0583(19) 0.0524(18) 0.078(2) -0.0215(17) 0.0032(16) 0.0177(16)
O2 0.070(2) 0.076(2) 0.084(3) -0.031(2) 0.0118(18) 0.0154(18)
N1 0.050(2) 0.047(2) 0.069(3) -0.008(2) 0.005(2) 0.0197(18)
N2 0.052(2) 0.055(2) 0.068(3) -0.016(2) 0.004(2) 0.016(2)
N3 0.053(3) 0.059(3) 0.085(3) 0.004(2) 0.009(2) 0.013(2)
N4 0.062(3) 0.092(3) 0.078(3) -0.015(3) 0.017(2) 0.021(2)
C1 0.050(3) 0.046(3) 0.075(3) -0.003(2) 0.007(3) 0.022(2)
C2 0.056(3) 0.057(3) 0.070(3) -0.005(3) 0.010(3) 0.030(3)
C11 0.058(4) 0.104(5) 0.103(5) -0.013(4) -0.004(3) 0.017(3)
C12 0.088(5) 0.159(8) 0.160(8) 0.029(6) -0.020(5) 0.045(5)
C13 0.123(8) 0.294(15) 0.196(10) 0.032(10) -0.033(7) 0.078(9)
C14 0.235(14) 0.36(2) 0.225(14) 0.069(14) -0.067(11) 0.164(14)
C15 0.52(4) 0.32(3) 0.36(3) 0.00(2) -0.21(3) 0.19(3)
C16 0.45(3) 0.49(4) 0.27(2) 0.02(2) -0.056(19) 0.30(3)
C21 0.078(4) 0.186(8) 0.072(5) -0.019(5) 0.029(3) 0.037(5)
C22 0.288(16) 0.61(3) 0.356(19) -0.36(2) -0.199(15) 0.35(2)
C23 0.153(8) 0.207(10) 0.277(12) -0.100(9) -0.050(8) 0.119(8)
C24 0.174(11) 0.181(10) 0.358(18) -0.064(11) 0.011(11) 0.093(10)
C25 0.223(15) 0.244(15) 0.358(19) -0.037(13) 0.026(13) 0.150(13)
C26 0.47(3) 0.33(2) 0.51(3) 0.081(19) 0.16(2) 0.33(2)

loop_
_atom_type_symbol
_atom_type_description
_atom_type_scat_dispersion_real
_atom_type_scat_dispersion_imag
_atom_type_scat_source
C C 0.0033 0.0016 'International Tables Vol C Tables 4.2.6.8 and 6.1.1.4'
H H 0.0000 0.0000 'International Tables Vol C Tables 4.2.6.8 and 6.1.1.4'
N N 0.0061 0.0033 'International Tables Vol C Tables 4.2.6.8 and 6.1.1.4'
O O 0.0106 0.0060 'International Tables Vol C Tables 4.2.6.8 and 6.1.1.4'
Pd Pd -0.9988 1.0072 'International Tables Vol C Tables 4.2.6.8 and 6.1.1.4'

loop_
_geom_angle_atom_site_label_1
_geom_angle_atom_site_label_2
_geom_angle_atom_site_label_3
_geom_angle
_geom_angle_site_symmetry_1
_geom_angle_site_symmetry_3
_geom_angle_publ_flag
N2 Pd N2 180.0(2) . 10_665 ?
N2 Pd N1 79.14(15) . . ?
N2 Pd N1 100.86(15) 10_665 . ?
N2 Pd N1 100.86(15) . 10_665 ?
N2 Pd N1 79.14(15) 10_665 10_665 ?
N1 Pd N1 180.000(1) . 10_665 ?
C1 N1 O1 123.2(3) . . ?
C1 N1 Pd 116.6(3) . . ?
O1 N1 Pd 120.2(3) . . ?
C2 N2 O2 120.1(4) . . ?
C2 N2 Pd 117.9(3) . . ?
O2 N2 Pd 121.9(3) . . ?
C1 N3 C11 125.9(4) . . ?
C2 N4 C21 126.8(4) . . ?
N1 C1 N3 124.8(4) . . ?
N1 C1 C2 113.7(4) . . ?
N3 C1 C2 121.4(4) . . ?
N2 C2 N4 128.7(4) . . ?
N2 C2 C1 112.6(4) . . ?
N4 C2 C1 118.6(4) . . ?
N3 C11 C12 111.5(6) . . ?
C13 C12 C11 116.8(9) . . ?
C12 C13 C14 115.9(11) . . ?
C15 C14 C13 109.0(18) . . ?
C16 C15 C14 115(3) . . ?
C22 C21 N4 121.2(8) . . ?
C21 C22 C23 133.6(10) . . ?
C22 C23 C24 116.4(11) . . ?
C23 C24 C25 114.2(11) . . ?
C26 C25 C24 115.0(14) . . ?

loop_
_geom_bond_atom_site_label_1
_geom_bond_atom_site_label_2
_geom_bond_distance
_geom_bond_site_symmetry_2
_geom_bond_publ_flag
Pd N2 1.965(4) . ?
Pd N2 1.965(4) 10_665 ?
Pd N1 1.973(3) . ?
Pd N1 1.973(3) 10_665 ?
O1 N1 1.342(4) . ?
O2 N2 1.391(4) . ?
N1 C1 1.305(5) . ?
N2 C2 1.296(5) . ?
N3 C1 1.369(5) . ?
N3 C11 1.431(7) . ?
N4 C2 1.348(5) . ?
N4 C21 1.460(7) . ?
C1 C2 1.485(6) . ?
C11 C12 1.521(9) . ?
C12 C13 1.429(11) . ?
C13 C14 1.535(15) . ?
C14 C15 1.36(2) . ?
C15 C16 1.21(2) . ?
C21 C22 1.219(11) . ?
C22 C23 1.385(11) . ?
C23 C24 1.483(12) . ?
C24 C25 1.448(14) . ?
C25 C26 1.408(14) . ?
